data_1540474
loop_
_publ_author_name
'Xue, peng chong'
'Wang, Panpan'
'Chen, Peng'
'Yao, Boqi'
'Gong, Peng'
'sun, Jiabao'
'zhang, Zhenqi'
'Lu, Ran'

_publ_section_title
;
 Bright persistent luminescence from pure organic molecules through
 moderate intermolecular heavy atom effect
;
_journal_name_full 'Chem. Sci.'
_journal_paper_doi 10.1039/C5SC03739E
_journal_year 2015
_chemical_formula_sum 'C24 H24 Br N O'
_chemical_formula_weight 422.35
_chemical_name_systematic
; 
 ? 
;
_space_group_IT_number 14
_symmetry_cell_setting monoclinic
_symmetry_space_group_name_Hall '-P 2yn'
_symmetry_space_group_name_H-M 'P 1 21/n 1'
_atom_sites_solution_hydrogens geom
_atom_sites_solution_primary direct
_atom_sites_solution_secondary difmap
_audit_block_doi 10.5517/cc1jpz39
_audit_creation_method SHELXL-97
_audit_update_record
;
2015-08-31 deposited with the CCDC.
2015-11-02 downloaded from the CCDC.
;
_cell_angle_alpha 90.00
_cell_angle_beta 90.0210(10)
_cell_angle_gamma 90.00
_cell_formula_units_Z 4
_cell_length_a 5.7109(15)
_cell_length_b 12.738(3)
_cell_length_c 28.186(5)
_cell_measurement_reflns_used 1138
_cell_measurement_temperature 293(2)
_cell_measurement_theta_max 29.2710
_cell_measurement_theta_min 3.1921
_cell_volume 2050.4(8)
_computing_cell_refinement 'CrysAlis PRO (Agilent, 2011)'
_computing_data_collection 'CrysAlis PRO (Agilent, 2011)'
_computing_data_reduction 'CrysAlis PRO (Agilent, 2011)'
_computing_molecular_graphics 'Bruker SHELXTL'
_computing_publication_material 'Bruker SHELXTL'
_computing_structure_refinement 'SHELXL-97 (Sheldrick, 1997)'
_computing_structure_solution 'SHELXS-97 (Sheldrick, 1990)'
_diffrn_ambient_temperature 293(2)
_diffrn_detector_area_resol_mean 16.1954
_diffrn_measured_fraction_theta_full 0.857
_diffrn_measured_fraction_theta_max 0.857
_diffrn_measurement_device_type 'Xcalibur, Eos'
_diffrn_measurement_method 'phi and omega scans'
_diffrn_radiation_monochromator graphite
_diffrn_radiation_source 'fine-focus sealed tube'
_diffrn_radiation_type MoK\a
_diffrn_radiation_wavelength 0.71073
_diffrn_reflns_av_R_equivalents 0.0469
_diffrn_reflns_av_sigmaI/netI 0.1014
_diffrn_reflns_limit_h_max 6
_diffrn_reflns_limit_h_min -6
_diffrn_reflns_limit_k_max 14
_diffrn_reflns_limit_k_min -14
_diffrn_reflns_limit_l_max 33
_diffrn_reflns_limit_l_min -19
_diffrn_reflns_number 5309
_diffrn_reflns_theta_full 24.71
_diffrn_reflns_theta_max 24.71
_diffrn_reflns_theta_min 3.20
_exptl_absorpt_coefficient_mu 2.018
_exptl_absorpt_correction_T_max 0.695
_exptl_absorpt_correction_T_min 0.610
_exptl_absorpt_process_details
;
CrysAlisPro, Agilent Technologies,
Version 1.171.35.21 (release 20-01-2012 CrysAlis171 .NET)
(compiled Jan 23 2012,18:06:46)
Empirical absorption correction using spherical harmonics,
 implemented in SCALE3 ABSPACK scaling algorithm.
;
_exptl_crystal_colour colorless
_exptl_crystal_density_diffrn 1.368
_exptl_crystal_density_method 'not measured'
_exptl_crystal_description block
_exptl_crystal_F_000 872
_exptl_crystal_size_max 0.25
_exptl_crystal_size_mid 0.22
_exptl_crystal_size_min 0.18
_refine_diff_density_max 0.358
_refine_diff_density_min -0.469
_refine_diff_density_rms 0.077
_refine_ls_extinction_method none
_refine_ls_goodness_of_fit_ref 1.060
_refine_ls_hydrogen_treatment constr
_refine_ls_matrix_type full
_refine_ls_number_parameters 244
_refine_ls_number_reflns 2993
_refine_ls_number_restraints 0
_refine_ls_restrained_S_all 1.060
_refine_ls_R_factor_all 0.1661
_refine_ls_R_factor_gt 0.0816
_refine_ls_shift/su_max 0.002
_refine_ls_shift/su_mean 0.001
_refine_ls_structure_factor_coef Fsqd
_refine_ls_weighting_details 'calc w=1/[\s^2^(Fo^2^)+(0.1224P)^2^+0.4156P] where P=(Fo^2^+2Fc^2^)/3'
_refine_ls_weighting_scheme calc
_refine_ls_wR_factor_gt 0.2197
_refine_ls_wR_factor_ref 0.2760
_reflns_number_gt 1419
_reflns_number_total 2993
_reflns_threshold_expression >2sigma(I)
_cod_data_source_file c5sc03739e4.cif
_cod_data_source_block c
_cod_original_cell_volume 2050.5(8)
_cod_original_sg_symbol_H-M P21/n
_cod_database_code 1540474

loop_
_symmetry_equiv_pos_as_xyz
'x, y, z'
'-x+1/2, y+1/2, -z+1/2'
'-x, -y, -z'
'x-1/2, -y-1/2, z-1/2'

loop_
_atom_site_label
_atom_site_type_symbol
_atom_site_fract_x
_atom_site_fract_y
_atom_site_fract_z
_atom_site_U_iso_or_equiv
_atom_site_adp_type
_atom_site_occupancy
_atom_site_symmetry_multiplicity
_atom_site_calc_flag
_atom_site_refinement_flags
Br1 Br 0.0994(3) 0.97418(9) 1.06723(4) 0.1183(7) Uani 1 1 d .
O1 O 0.2778(11) 0.5697(4) 0.9633(2) 0.0729(17) Uani 1 1 d .
N1 N 0.7054(12) 0.1751(5) 0.7645(3) 0.0615(18) Uani 1 1 d .
C17 C 0.4619(15) 0.4527(6) 0.9093(3) 0.063(2) Uani 1 1 d .
H17A H 0.3181 0.4514 0.8909 0.075 Uiso 1 1 calc R
H17B H 0.4545 0.3964 0.9324 0.075 Uiso 1 1 calc R
C16 C 0.6667(15) 0.4345(6) 0.8767(3) 0.064(2) Uani 1 1 d .
H16A H 0.8098 0.4388 0.8951 0.076 Uiso 1 1 calc R
H16B H 0.6706 0.4904 0.8533 0.076 Uiso 1 1 calc R
C14 C 0.8673(15) 0.3147(6) 0.8179(3) 0.064(2) Uani 1 1 d .
H14A H 1.0093 0.3316 0.8352 0.076 Uiso 1 1 calc R
H14B H 0.8531 0.3645 0.7920 0.076 Uiso 1 1 calc R
C12 C 0.5260(15) 0.1051(6) 0.7742(3) 0.060(2) Uani 1 1 d .
C19 C 0.2497(16) 0.6646(6) 0.9857(3) 0.058(2) Uani 1 1 d .
C7 C 0.4009(15) 0.0915(6) 0.7324(4) 0.072(3) Uani 1 1 d .
C18 C 0.4811(16) 0.5559(6) 0.9346(3) 0.062(2) Uani 1 1 d .
H18A H 0.6204 0.5567 0.9543 0.074 Uiso 1 1 calc R
H18B H 0.4930 0.6126 0.9118 0.074 Uiso 1 1 calc R
C15 C 0.6630(15) 0.3280(6) 0.8503(3) 0.061(2) Uani 1 1 d .
H15A H 0.6631 0.2716 0.8734 0.074 Uiso 1 1 calc R
H15B H 0.5196 0.3228 0.8320 0.074 Uiso 1 1 calc R
C24 C 0.4028(17) 0.7467(7) 0.9815(3) 0.074(3) Uani 1 1 d .
H24 H 0.5337 0.7414 0.9620 0.089 Uiso 1 1 calc R
C13 C 0.8917(15) 0.2046(6) 0.7971(3) 0.070(2) Uani 1 1 d .
H13A H 1.0402 0.2000 0.7805 0.084 Uiso 1 1 calc R
H13B H 0.8955 0.1544 0.8229 0.084 Uiso 1 1 calc R
C10 C 0.278(2) -0.0140(8) 0.8139(6) 0.096(4) Uani 1 1 d .
H10 H 0.2371 -0.0501 0.8414 0.115 Uiso 1 1 calc R
C6 C 0.5071(16) 0.1578(6) 0.6967(3) 0.066(2) Uani 1 1 d .
C3 C 0.790(2) 0.2908(8) 0.6466(4) 0.084(3) Uani 1 1 d .
H3 H 0.8880 0.3341 0.6288 0.101 Uiso 1 1 calc R
C1 C 0.6993(15) 0.2058(6) 0.7180(3) 0.059(2) Uani 1 1 d .
C20 C 0.0521(17) 0.6734(7) 1.0139(3) 0.070(2) Uani 1 1 d .
H20 H -0.0498 0.6168 1.0169 0.084 Uiso 1 1 calc R
C23 C 0.358(2) 0.8400(7) 1.0074(4) 0.084(3) Uani 1 1 d .
H23 H 0.4634 0.8956 1.0060 0.100 Uiso 1 1 calc R
C5 C 0.4580(18) 0.1793(8) 0.6496(4) 0.083(3) Uani 1 1 d .
H5 H 0.3302 0.1480 0.6348 0.099 Uiso 1 1 calc R
C4 C 0.599(2) 0.2469(9) 0.6249(4) 0.086(3) Uani 1 1 d .
H4 H 0.5646 0.2631 0.5935 0.103 Uiso 1 1 calc R
C22 C 0.162(2) 0.8480(7) 1.0344(3) 0.071(2) Uani 1 1 d .
C8 C 0.208(2) 0.0220(7) 0.7334(5) 0.102(4) Uani 1 1 d .
H8 H 0.1185 0.0108 0.7063 0.122 Uiso 1 1 calc R
C11 C 0.4669(18) 0.0531(7) 0.8156(4) 0.081(3) Uani 1 1 d .
H11 H 0.5514 0.0631 0.8435 0.097 Uiso 1 1 calc R
C2 C 0.8437(17) 0.2733(6) 0.6930(3) 0.068(2) Uani 1 1 d .
H2 H 0.9717 0.3055 0.7074 0.082 Uiso 1 1 calc R
C21 C 0.0062(17) 0.7645(8) 1.0375(3) 0.077(3) Uani 1 1 d .
H21 H -0.1291 0.7708 1.0556 0.092 Uiso 1 1 calc R
C9 C 0.154(2) -0.0293(8) 0.7756(7) 0.118(6) Uani 1 1 d .
H9 H 0.0280 -0.0754 0.7766 0.141 Uiso 1 1 calc R

loop_
_atom_site_aniso_label
_atom_site_aniso_U_11
_atom_site_aniso_U_22
_atom_site_aniso_U_33
_atom_site_aniso_U_23
_atom_site_aniso_U_13
_atom_site_aniso_U_12
Br1 0.1728(15) 0.0895(9) 0.0926(9) -0.0260(7) 0.0027(9) 0.0259(8)
O1 0.077(4) 0.065(3) 0.077(4) -0.011(3) 0.010(4) -0.009(3)
N1 0.054(4) 0.057(4) 0.074(5) -0.008(4) 0.000(4) 0.001(3)
C17 0.071(6) 0.053(4) 0.065(5) 0.007(4) 0.008(5) 0.000(4)
C16 0.078(6) 0.046(4) 0.066(5) 0.008(4) -0.003(5) -0.007(4)
C14 0.059(5) 0.073(5) 0.058(5) -0.002(4) 0.001(5) -0.006(4)
C12 0.060(5) 0.050(4) 0.071(6) 0.000(4) 0.014(5) -0.003(4)
C19 0.062(5) 0.059(5) 0.054(5) -0.009(4) -0.002(5) -0.002(4)
C7 0.056(5) 0.050(5) 0.111(8) -0.031(5) 0.019(6) 0.008(4)
C18 0.073(6) 0.054(4) 0.058(5) -0.007(4) 0.005(5) -0.001(4)
C15 0.066(6) 0.058(5) 0.060(5) 0.012(4) -0.004(5) -0.004(4)
C24 0.076(6) 0.072(6) 0.073(6) -0.003(5) 0.017(6) -0.008(5)
C13 0.056(5) 0.069(5) 0.084(6) -0.023(5) 0.000(5) 0.011(4)
C10 0.085(9) 0.048(5) 0.155(12) 0.024(7) 0.043(9) 0.011(6)
C6 0.063(6) 0.054(5) 0.079(6) -0.026(5) 0.020(6) 0.006(4)
C3 0.087(8) 0.084(6) 0.081(7) -0.005(6) 0.026(7) 0.005(6)
C1 0.056(5) 0.052(4) 0.069(6) -0.025(5) 0.005(5) 0.003(4)
C20 0.065(6) 0.077(6) 0.068(5) -0.010(5) -0.006(6) -0.009(5)
C23 0.100(8) 0.057(5) 0.095(7) -0.010(5) -0.003(7) -0.014(5)
C5 0.073(7) 0.103(8) 0.072(7) -0.042(6) -0.010(6) 0.010(6)
C4 0.086(7) 0.104(7) 0.067(6) -0.018(6) 0.004(7) 0.006(7)
C22 0.092(7) 0.068(6) 0.053(5) 0.000(5) 0.001(6) 0.007(5)
C8 0.080(7) 0.062(6) 0.162(13) -0.037(7) 0.022(8) -0.014(6)
C11 0.086(7) 0.058(5) 0.098(7) 0.008(6) 0.019(7) 0.022(5)
C2 0.074(6) 0.060(5) 0.070(6) -0.008(5) 0.018(6) 0.003(5)
C21 0.066(6) 0.097(7) 0.066(6) -0.007(6) 0.010(5) 0.019(6)
C9 0.079(9) 0.053(6) 0.221(18) -0.015(9) 0.042(11) -0.012(6)

loop_
_atom_type_symbol
_atom_type_description
_atom_type_scat_dispersion_real
_atom_type_scat_dispersion_imag
_atom_type_scat_source
C C 0.0033 0.0016 'International Tables Vol C Tables 4.2.6.8 and 6.1.1.4'
H H 0.0000 0.0000 'International Tables Vol C Tables 4.2.6.8 and 6.1.1.4'
N N 0.0061 0.0033 'International Tables Vol C Tables 4.2.6.8 and 6.1.1.4'
O O 0.0106 0.0060 'International Tables Vol C Tables 4.2.6.8 and 6.1.1.4'
Br Br -0.2901 2.4595 'International Tables Vol C Tables 4.2.6.8 and 6.1.1.4'

loop_
_geom_angle_atom_site_label_1
_geom_angle_atom_site_label_2
_geom_angle_atom_site_label_3
_geom_angle
C19 O1 C18 117.7(7)
C1 N1 C12 110.8(8)
C1 N1 C13 123.3(7)
C12 N1 C13 125.5(8)
C18 C17 C16 111.7(7)
C17 C16 C15 114.7(7)
C15 C14 C13 114.3(7)
C11 C12 N1 131.0(9)
C11 C12 C7 122.1(9)
N1 C12 C7 106.9(8)
C24 C19 O1 123.9(8)
C24 C19 C20 120.5(8)
O1 C19 C20 115.5(8)
C12 C7 C8 117.5(11)
C12 C7 C6 107.6(8)
C8 C7 C6 134.9(11)
O1 C18 C17 108.6(7)
C14 C15 C16 112.6(7)
C19 C24 C23 118.8(9)
N1 C13 C14 114.4(7)
C9 C10 C11 123.1(13)
C5 C6 C1 119.1(10)
C5 C6 C7 134.3(10)
C1 C6 C7 106.7(8)
C2 C3 C4 122.6(11)
N1 C1 C2 130.5(8)
N1 C1 C6 107.9(8)
C2 C1 C6 121.6(9)
C21 C20 C19 120.4(9)
C22 C23 C24 119.9(9)
C4 C5 C6 119.5(10)
C3 C4 C5 120.0(10)
C23 C22 C21 120.4(9)
C23 C22 Br1 119.5(8)
C21 C22 Br1 120.1(8)
C9 C8 C7 118.9(13)
C10 C11 C12 117.3(11)
C3 C2 C1 117.1(10)
C20 C21 C22 119.9(9)
C10 C9 C8 121.1(12)

loop_
_geom_bond_atom_site_label_1
_geom_bond_atom_site_label_2
_geom_bond_distance
Br1 C22 1.889(9)
O1 C19 1.372(9)
O1 C18 1.427(10)
N1 C1 1.369(11)
N1 C12 1.386(10)
N1 C13 1.455(10)
C17 C18 1.500(11)
C17 C16 1.505(12)
C16 C15 1.547(10)
C14 C15 1.492(11)
C14 C13 1.526(11)
C12 C11 1.383(12)
C12 C7 1.388(12)
C19 C24 1.368(12)
C19 C20 1.386(12)
C7 C8 1.414(13)
C7 C6 1.448(12)
C24 C23 1.418(12)
C10 C9 1.305(18)
C10 C11 1.376(16)
C6 C5 1.384(13)
C6 C1 1.392(11)
C3 C2 1.363(13)
C3 C4 1.372(13)
C1 C2 1.384(12)
C20 C21 1.363(12)
C23 C22 1.360(13)
C5 C4 1.368(14)
C22 C21 1.387(13)
C8 C9 1.392(19)
